data_7116019
loop_
_publ_author_name
'Nicolas Veiga'
'Julia Torres'
'Carla Bazzicalupi'
'Antonio Bianchi'
'Carlos Kremer'

_publ_section_title
;
 The copper(II)-phytate-terpyridine ternary system: the first crystal
 structures showing the interaction of phytate with bivalent metal and
 ammonium cations
;
_journal_name_full Chem.Commun.
_journal_page_first 14971
_journal_paper_doi 10.1039/C4cc07226J
_journal_volume 50
_journal_year 2014
_chemical_formula_sum 'C36 H51 Cu2 N6 O31.5 P6'
_chemical_formula_weight 1384.73
_chemical_name_systematic
;
 ?
;
_space_group_IT_number 2
_symmetry_cell_setting triclinic
_symmetry_space_group_name_Hall '-P 1'
_symmetry_space_group_name_H-M 'P -1'
_atom_sites_solution_hydrogens geom
_atom_sites_solution_primary direct
_atom_sites_solution_secondary difmap
_audit_creation_method SHELXL-97
_cell_angle_alpha 108.626(4)
_cell_angle_beta 98.790(4)
_cell_angle_gamma 95.209(4)
_cell_formula_units_Z 2
_cell_length_a 13.0134(6)
_cell_length_b 14.0376(6)
_cell_length_c 15.1132(8)
_cell_measurement_reflns_used 5623
_cell_measurement_temperature 150
_cell_measurement_theta_max 72.2111
_cell_measurement_theta_min 3.1420
_cell_volume 2556.6(2)
_computing_cell_refinement
;
CrysAlis RED, Oxford Diffraction Ltd.,
Version 1.171.32.5 (release 08-05-2007 CrysAlis171 .NET)
(compiled May  8 2007,13:10:02)
;
_computing_data_collection
;
CrysAlis CCD, Oxford Diffraction Ltd.,
Version 1.171.32.5 (release 08-05-2007 CrysAlis171 .NET)
(compiled May  8 2007,13:10:02)
;
_computing_data_reduction
;
CrysAlis RED, Oxford Diffraction Ltd.,
Version 1.171.32.5 (release 08-05-2007 CrysAlis171 .NET)
(compiled May  8 2007,13:10:02)
;
_computing_molecular_graphics 'ORTEP3 Ver. 1.01\b (Farrugia, 1997)'
_computing_publication_material 'PARST93 (Nardelli, 1993)'
_computing_structure_refinement 'SHELXL-97 (Sheldrick, 1997)'
_computing_structure_solution 'SIR2004 (Burla, 2004)'
_diffrn_ambient_temperature 150
_diffrn_detector_area_resol_mean 8.1241
_diffrn_measured_fraction_theta_full 0.984
_diffrn_measured_fraction_theta_max 0.942
_diffrn_measurement_device_type 'Xcalibur, Onyx'
_diffrn_measurement_method 'omega scan'
_diffrn_radiation_monochromator graphite
_diffrn_radiation_source 'Enhance (Cu) X-ray Source'
_diffrn_radiation_type CuK\a
_diffrn_radiation_wavelength 1.54184
_diffrn_reflns_av_R_equivalents 0.0512
_diffrn_reflns_av_sigmaI/netI 0.0820
_diffrn_reflns_limit_h_max 15
_diffrn_reflns_limit_h_min -15
_diffrn_reflns_limit_k_max 13
_diffrn_reflns_limit_k_min -17
_diffrn_reflns_limit_l_max 18
_diffrn_reflns_limit_l_min -18
_diffrn_reflns_number 16294
_diffrn_reflns_theta_full 67.50
_diffrn_reflns_theta_max 72.36
_diffrn_reflns_theta_min 3.14
_diffrn_standards_interval_count infinity
_diffrn_standards_interval_time infinity
_diffrn_standards_number 0
_exptl_absorpt_coefficient_mu 3.763
_exptl_absorpt_correction_T_max 1.00000
_exptl_absorpt_correction_T_min 0.84915
_exptl_absorpt_correction_type multi-scan
_exptl_absorpt_process_details
;
CrysAlisPro, Agilent Technologies,
Version 1.171.35.11 (release 16-05-2011 CrysAlis171 .NET)
(compiled May 16 2011,17:55:39)
Empirical absorption correction using spherical harmonics,
 implemented in SCALE3 ABSPACK scaling algorithm.
;
_exptl_crystal_colour 'light blue'
_exptl_crystal_density_diffrn 1.799
_exptl_crystal_density_method 'not measured'
_exptl_crystal_description prismtic
_exptl_crystal_F_000 1418
_exptl_crystal_size_max 0.1
_exptl_crystal_size_mid 0.1
_exptl_crystal_size_min 0.1
_refine_diff_density_max 0.804
_refine_diff_density_min -0.817
_refine_diff_density_rms 0.127
_refine_ls_extinction_method none
_refine_ls_goodness_of_fit_ref 1.063
_refine_ls_hydrogen_treatment constr
_refine_ls_matrix_type full
_refine_ls_number_parameters 739
_refine_ls_number_reflns 9532
_refine_ls_number_restraints 0
_refine_ls_restrained_S_all 1.063
_refine_ls_R_factor_all 0.1029
_refine_ls_R_factor_gt 0.0559
_refine_ls_shift/su_max 0.006
_refine_ls_shift/su_mean 0.000
_refine_ls_structure_factor_coef Fsqd
_refine_ls_weighting_details 'calc w=1/[\s^2^(Fo^2^)+(0.0750P)^2^+5.6604P] where P=(Fo^2^+2Fc^2^)/3'
_refine_ls_weighting_scheme calc
_refine_ls_wR_factor_gt 0.1367
_refine_ls_wR_factor_ref 0.1738
_reflns_number_gt 6007
_reflns_number_total 9532
_reflns_threshold_expression >2sigma(I)
_cod_data_source_file c4cc07226j2.cif
_cod_data_source_block '[Cu2(H8L)(terpy)2].7.5H2O'
_cod_original_sg_symbol_H-M P-1
_cod_original_formula_sum 'C36 H51 Cu2 N6 O31.50 P6'
_cod_database_code 7116019

loop_
_symmetry_equiv_pos_as_xyz
'x, y, z'
'-x, -y, -z'

loop_
_atom_site_label
_atom_site_type_symbol
_atom_site_fract_x
_atom_site_fract_y
_atom_site_fract_z
_atom_site_U_iso_or_equiv
_atom_site_adp_type
_atom_site_occupancy
_atom_site_symmetry_multiplicity
_atom_site_calc_flag
_atom_site_refinement_flags
Cu1 Cu 0.62084(6) 0.28352(6) 0.51785(6) 0.0215(2) Uani 1 1 d .
Cu2 Cu 0.91915(6) 0.21545(7) 0.61576(6) 0.0240(2) Uani 1 1 d .
N1 N 0.6135(4) 0.3540(4) 0.4195(3) 0.0254(11) Uani 1 1 d .
C1 C 0.6036(5) 0.3099(5) 0.3264(4) 0.0318(14) Uani 1 1 d .
H1 H 0.5976 0.2395 0.3014 0.038 Uiso 1 1 calc R
C2 C 0.6018(5) 0.3650(6) 0.2653(5) 0.0416(17) Uani 1 1 d .
H2 H 0.5961 0.3323 0.2003 0.050 Uiso 1 1 calc R
C3 C 0.6085(5) 0.4698(6) 0.3021(5) 0.0442(19) Uani 1 1 d .
H3 H 0.6080 0.5083 0.2621 0.053 Uiso 1 1 calc R
C4 C 0.6161(4) 0.5165(6) 0.3989(5) 0.0357(16) Uani 1 1 d .
H4 H 0.6192 0.5866 0.4249 0.043 Uiso 1 1 calc R
C5 C 0.6190(4) 0.4567(5) 0.4562(5) 0.0275(14) Uani 1 1 d .
N2 N 0.6329(4) 0.4245(4) 0.6001(4) 0.0251(11) Uani 1 1 d .
C6 C 0.6303(4) 0.4971(5) 0.5602(5) 0.0283(14) Uani 1 1 d .
C7 C 0.6383(5) 0.5980(5) 0.6168(5) 0.0364(16) Uani 1 1 d .
H7 H 0.6345 0.6488 0.5898 0.044 Uiso 1 1 calc R
C8 C 0.6523(5) 0.6212(5) 0.7144(5) 0.0414(18) Uani 1 1 d .
H8 H 0.6596 0.6886 0.7537 0.050 Uiso 1 1 calc R
C9 C 0.6553(5) 0.5448(5) 0.7541(5) 0.0406(17) Uani 1 1 d .
H9 H 0.6641 0.5605 0.8196 0.049 Uiso 1 1 calc R
C10 C 0.6450(4) 0.4437(5) 0.6941(4) 0.0270(13) Uani 1 1 d .
N3 N 0.6554(4) 0.2680(4) 0.6478(3) 0.0251(11) Uani 1 1 d .
C11 C 0.6543(5) 0.3530(5) 0.7214(4) 0.0296(14) Uani 1 1 d .
C12 C 0.6627(5) 0.3514(6) 0.8131(5) 0.0408(17) Uani 1 1 d .
H12 H 0.6595 0.4097 0.8631 0.049 Uiso 1 1 calc R
C13 C 0.6761(6) 0.2611(7) 0.8291(5) 0.050(2) Uani 1 1 d .
H13 H 0.6820 0.2586 0.8903 0.060 Uiso 1 1 calc R
C14 C 0.6807(5) 0.1759(6) 0.7550(5) 0.0398(17) Uani 1 1 d .
H14 H 0.6917 0.1158 0.7661 0.048 Uiso 1 1 calc R
C15 C 0.6691(5) 0.1790(5) 0.6635(5) 0.0338(15) Uani 1 1 d .
H15 H 0.6705 0.1206 0.6128 0.041 Uiso 1 1 calc R
N4 N 0.8971(4) 0.3563(4) 0.6135(4) 0.0331(12) Uani 1 1 d .
C16 C 0.8877(5) 0.3875(6) 0.5377(5) 0.0383(16) Uani 1 1 d .
H16 H 0.8818 0.3395 0.4775 0.046 Uiso 1 1 calc R
C17 C 0.8866(5) 0.4896(5) 0.5458(6) 0.0395(17) Uani 1 1 d .
H17 H 0.8778 0.5086 0.4919 0.047 Uiso 1 1 calc R
C18 C 0.8984(5) 0.5608(6) 0.6340(6) 0.050(2) Uani 1 1 d .
H18 H 0.8984 0.6291 0.6408 0.059 Uiso 1 1 calc R
C19 C 0.9105(5) 0.5308(5) 0.7134(6) 0.047(2) Uani 1 1 d .
H19 H 0.9200 0.5788 0.7740 0.056 Uiso 1 1 calc R
C20 C 0.9084(5) 0.4286(5) 0.7015(5) 0.0350(16) Uani 1 1 d .
N5 N 0.9409(4) 0.2895(4) 0.7508(4) 0.0306(12) Uani 1 1 d .
C21 C 0.9233(5) 0.3858(5) 0.7788(5) 0.0344(15) Uani 1 1 d .
C22 C 0.9160(5) 0.4340(6) 0.8733(5) 0.046(2) Uani 1 1 d .
H22 H 0.9016 0.5004 0.8936 0.055 Uiso 1 1 calc R
C23 C 0.9305(6) 0.3819(7) 0.9359(5) 0.054(2) Uani 1 1 d .
H23 H 0.9240 0.4130 0.9987 0.065 Uiso 1 1 calc R
C24 C 0.9548(6) 0.2825(6) 0.9069(5) 0.047(2) Uani 1 1 d .
H24 H 0.9677 0.2480 0.9498 0.056 Uiso 1 1 calc R
C25 C 0.9588(5) 0.2380(5) 0.8112(4) 0.0333(15) Uani 1 1 d .
N6 N 0.9410(4) 0.1000(4) 0.6668(3) 0.0236(10) Uani 1 1 d .
C26 C 0.9724(5) 0.1313(5) 0.7629(4) 0.0311(14) Uani 1 1 d .
C27 C 1.0141(5) 0.0685(6) 0.8073(5) 0.0370(16) Uani 1 1 d .
H27 H 1.0370 0.0917 0.8729 0.044 Uiso 1 1 calc R
C28 C 1.0219(5) -0.0305(5) 0.7529(5) 0.0365(16) Uani 1 1 d .
H28 H 1.0510 -0.0739 0.7817 0.044 Uiso 1 1 calc R
C29 C 0.9860(5) -0.0630(5) 0.6563(5) 0.0305(14) Uani 1 1 d .
H29 H 0.9881 -0.1296 0.6190 0.037 Uiso 1 1 calc R
C30 C 0.9468(5) 0.0042(5) 0.6152(4) 0.0279(13) Uani 1 1 d .
H30 H 0.9237 -0.0177 0.5496 0.033 Uiso 1 1 calc R
C31 C 0.6276(4) -0.0523(4) 0.3274(4) 0.0197(12) Uani 1 1 d .
H31 H 0.5765 -0.0106 0.3553 0.024 Uiso 1 1 calc R
C32 C 0.6388(4) -0.1395(4) 0.3669(3) 0.0203(12) Uani 1 1 d .
H32 H 0.5716 -0.1849 0.3491 0.024 Uiso 1 1 calc R
C33 C 0.7221(4) -0.1979(4) 0.3264(4) 0.0194(11) Uani 1 1 d .
H33 H 0.7895 -0.1529 0.3447 0.023 Uiso 1 1 calc R
C34 C 0.6904(4) -0.2407(5) 0.2188(4) 0.0258(13) Uani 1 1 d .
H34 H 0.6244 -0.2879 0.2011 0.031 Uiso 1 1 calc R
C35 C 0.6761(4) -0.1593(5) 0.1762(4) 0.0241(13) Uani 1 1 d .
H35 H 0.7436 -0.1157 0.1885 0.029 Uiso 1 1 calc R
C36 C 0.5959(4) -0.0952(5) 0.2191(4) 0.0215(12) Uani 1 1 d .
H36 H 0.5267 -0.1373 0.2011 0.026 Uiso 1 1 calc R
P1 P 0.75650(11) 0.12336(11) 0.41392(10) 0.0207(3) Uani 1 1 d .
O11 O 0.7297(3) 0.0073(3) 0.3483(2) 0.0200(8) Uani 1 1 d .
O12 O 0.8031(3) 0.1789(3) 0.3517(3) 0.0317(10) Uani 1 1 d .
O13 O 0.6571(3) 0.1585(3) 0.4406(3) 0.0239(9) Uani 1 1 d .
O14 O 0.8432(3) 0.1300(3) 0.4937(3) 0.0301(10) Uani 1 1 d .
P2 P 0.62939(11) -0.14890(11) 0.53918(10) 0.0202(3) Uani 1 1 d .
O21 O 0.6670(3) -0.0960(3) 0.4678(2) 0.0208(8) Uani 1 1 d .
O22 O 0.5931(3) -0.0570(3) 0.6099(3) 0.0256(9) Uani 1 1 d .
O23 O 0.7261(3) -0.1757(3) 0.5909(3) 0.0236(9) Uani 1 1 d .
O24 O 0.5446(3) -0.2363(3) 0.4881(3) 0.0234(9) Uani 1 1 d .
P3 P 0.84120(11) -0.30111(12) 0.41014(10) 0.0230(3) Uani 1 1 d .
O31 O 0.7315(3) -0.2810(3) 0.3629(3) 0.0236(9) Uani 1 1 d .
O32 O 0.9260(3) -0.2201(3) 0.4164(3) 0.0254(9) Uani 1 1 d .
O33 O 0.8240(3) -0.3071(3) 0.5071(3) 0.0294(9) Uani 1 1 d .
O34 O 0.8542(3) -0.4098(3) 0.3522(3) 0.0286(9) Uani 1 1 d .
P4 P 0.75416(13) -0.41328(14) 0.11960(12) 0.0378(4) Uani 1 1 d .
O41 O 0.7725(3) -0.2956(3) 0.1828(3) 0.0279(10) Uani 1 1 d .
O42 O 0.6382(4) -0.4516(4) 0.0989(4) 0.0650(18) Uani 1 1 d .
O43 O 0.7955(5) -0.4131(4) 0.0284(3) 0.0610(17) Uani 1 1 d .
O44 O 0.8205(4) -0.4674(4) 0.1713(3) 0.0484(13) Uani 1 1 d .
P5 P 0.70730(15) -0.18463(17) 0.00158(12) 0.0431(5) Uani 1 1 d .
O51 O 0.6389(3) -0.2053(3) 0.0752(3) 0.0312(10) Uani 1 1 d .
O52 O 0.7862(4) -0.2578(5) -0.0157(3) 0.0576(16) Uani 1 1 d .
O53 O 0.7530(4) -0.0740(5) 0.0367(3) 0.0527(14) Uani 1 1 d .
O54 O 0.6216(4) -0.2170(4) -0.0906(3) 0.0502(14) Uani 1 1 d .
P6 P 0.48253(12) 0.01840(13) 0.14431(11) 0.0291(4) Uani 1 1 d .
O61 O 0.5911(3) -0.0126(3) 0.1821(3) 0.0263(9) Uani 1 1 d .
O62 O 0.4227(4) -0.0793(4) 0.0613(3) 0.0457(12) Uani 1 1 d .
O63 O 0.5138(4) 0.0987(4) 0.1032(3) 0.0422(12) Uani 1 1 d .
O64 O 0.4209(4) 0.0483(4) 0.2206(3) 0.0471(14) Uani 1 1 d .
OW1 O 0.8905(6) 0.7586(5) 0.8445(5) 0.090(2) Uani 1 1 d .
OW2 O 0.9093(9) 0.1983(8) 0.0884(8) 0.145(4) Uani 1 1 d .
OW3 O 0.7777(9) -0.6780(7) 0.0897(8) 0.155(4) Uani 1 1 d .
OW4 O 0.5720(10) 0.3242(14) 1.0161(8) 0.256(11) Uani 1 1 d .
OW5 O 0.4908(17) 0.4265(15) 1.034(2) 0.163(11) Uani 0.50 1 d P
OW6 O 0.7569(5) 0.1369(5) 0.1731(4) 0.0692(18) Uani 1 1 d .
OW7 O 0.8966(5) 0.0133(6) -0.0283(5) 0.083(2) Uani 1 1 d .
OW8 O 0.7815(4) -0.0986(5) 0.7858(3) 0.0630(17) Uani 1 1 d .

loop_
_atom_site_aniso_label
_atom_site_aniso_U_11
_atom_site_aniso_U_22
_atom_site_aniso_U_33
_atom_site_aniso_U_23
_atom_site_aniso_U_13
_atom_site_aniso_U_12
Cu1 0.0206(4) 0.0197(5) 0.0226(4) 0.0046(3) 0.0035(3) 0.0048(3)
Cu2 0.0203(4) 0.0249(5) 0.0233(4) 0.0041(4) 0.0024(3) 0.0045(4)
N1 0.019(2) 0.025(3) 0.033(3) 0.011(2) 0.005(2) 0.002(2)
C1 0.032(3) 0.039(4) 0.028(3) 0.013(3) 0.008(3) 0.014(3)
C2 0.039(4) 0.052(5) 0.040(4) 0.025(4) 0.005(3) 0.005(3)
C3 0.024(3) 0.066(6) 0.053(5) 0.040(4) 0.000(3) -0.001(3)
C4 0.014(3) 0.042(4) 0.055(4) 0.027(4) -0.003(3) -0.001(3)
C5 0.012(3) 0.022(3) 0.046(4) 0.007(3) 0.009(2) 0.001(2)
N2 0.015(2) 0.020(3) 0.037(3) 0.005(2) 0.006(2) 0.004(2)
C6 0.020(3) 0.025(3) 0.043(4) 0.012(3) 0.010(3) 0.011(3)
C7 0.027(3) 0.026(4) 0.057(4) 0.012(3) 0.013(3) 0.004(3)
C8 0.035(4) 0.014(3) 0.062(5) -0.008(3) 0.015(3) -0.002(3)
C9 0.032(3) 0.037(4) 0.037(4) -0.008(3) 0.008(3) -0.001(3)
C10 0.020(3) 0.025(3) 0.031(3) 0.001(3) 0.008(2) 0.004(2)
N3 0.017(2) 0.031(3) 0.023(2) 0.007(2) -0.0028(19) 0.000(2)
C11 0.027(3) 0.027(4) 0.029(3) 0.003(3) 0.006(3) -0.001(3)
C12 0.042(4) 0.052(5) 0.022(3) 0.007(3) 0.003(3) -0.001(3)
C13 0.050(5) 0.063(6) 0.030(4) 0.015(4) 0.000(3) -0.011(4)
C14 0.028(3) 0.056(5) 0.039(4) 0.028(4) -0.004(3) -0.002(3)
C15 0.030(3) 0.039(4) 0.034(3) 0.017(3) 0.004(3) 0.000(3)
N4 0.020(2) 0.037(3) 0.039(3) 0.008(3) 0.006(2) 0.005(2)
C16 0.018(3) 0.049(5) 0.053(4) 0.025(4) 0.008(3) 0.008(3)
C17 0.033(4) 0.021(4) 0.065(5) 0.015(3) 0.005(3) 0.011(3)
C18 0.029(4) 0.028(4) 0.087(6) 0.020(4) -0.001(4) 0.003(3)
C19 0.031(4) 0.019(4) 0.071(5) -0.009(3) 0.001(3) 0.007(3)
C20 0.017(3) 0.035(4) 0.041(4) -0.001(3) 0.002(3) 0.000(3)
N5 0.027(3) 0.034(3) 0.027(3) 0.005(2) 0.004(2) 0.007(2)
C21 0.026(3) 0.024(3) 0.043(4) -0.002(3) 0.002(3) 0.008(3)
C22 0.027(3) 0.051(5) 0.044(4) -0.008(4) 0.003(3) 0.018(3)
C23 0.048(4) 0.061(6) 0.029(4) -0.017(4) 0.004(3) 0.010(4)
C24 0.042(4) 0.065(5) 0.022(3) 0.000(3) 0.000(3) 0.014(4)
C25 0.025(3) 0.042(4) 0.024(3) -0.003(3) 0.007(2) 0.005(3)
N6 0.021(2) 0.026(3) 0.021(2) 0.004(2) 0.0054(19) 0.008(2)
C26 0.025(3) 0.048(4) 0.019(3) 0.010(3) 0.006(2) 0.004(3)
C27 0.025(3) 0.065(5) 0.028(3) 0.024(3) 0.006(3) 0.010(3)
C28 0.038(4) 0.042(4) 0.040(4) 0.026(3) 0.008(3) 0.015(3)
C29 0.026(3) 0.031(4) 0.040(4) 0.021(3) 0.005(3) 0.003(3)
C30 0.025(3) 0.037(4) 0.018(3) 0.007(3) 0.005(2) -0.003(3)
C31 0.014(2) 0.025(3) 0.017(3) 0.001(2) 0.006(2) 0.007(2)
C32 0.019(3) 0.030(3) 0.011(2) 0.004(2) 0.003(2) 0.009(2)
C33 0.016(3) 0.019(3) 0.023(3) 0.007(2) 0.002(2) 0.006(2)
C34 0.016(3) 0.034(4) 0.020(3) 0.000(3) 0.003(2) 0.005(2)
C35 0.024(3) 0.031(3) 0.012(3) 0.003(2) -0.004(2) 0.001(2)
C36 0.014(2) 0.033(3) 0.017(3) 0.009(2) 0.001(2) 0.001(2)
P1 0.0199(7) 0.0223(8) 0.0199(7) 0.0070(6) 0.0023(5) 0.0057(6)
O11 0.0180(18) 0.023(2) 0.0174(18) 0.0049(16) 0.0029(15) 0.0027(16)
O12 0.037(2) 0.023(2) 0.040(2) 0.017(2) 0.012(2) 0.0028(19)
O13 0.0197(19) 0.017(2) 0.031(2) 0.0025(17) 0.0038(16) 0.0035(16)
O14 0.027(2) 0.028(2) 0.029(2) 0.0068(19) -0.0048(17) 0.0047(18)
P2 0.0196(7) 0.0224(8) 0.0193(7) 0.0076(6) 0.0036(5) 0.0043(6)
O21 0.0225(19) 0.021(2) 0.0148(18) 0.0017(16) 0.0018(15) -0.0008(16)
O22 0.032(2) 0.021(2) 0.0193(19) 0.0014(17) 0.0037(16) 0.0055(18)
O23 0.0181(19) 0.030(2) 0.025(2) 0.0135(18) -0.0013(15) 0.0090(17)
O24 0.0207(19) 0.019(2) 0.028(2) 0.0048(17) 0.0059(16) 0.0003(16)
P3 0.0181(7) 0.0224(8) 0.0284(8) 0.0079(6) 0.0040(6) 0.0058(6)
O31 0.0184(19) 0.024(2) 0.029(2) 0.0102(18) 0.0059(16) 0.0042(17)
O32 0.0176(19) 0.023(2) 0.035(2) 0.0089(18) 0.0041(17) 0.0046(17)
O33 0.027(2) 0.033(3) 0.033(2) 0.018(2) 0.0049(18) 0.0116(19)
O34 0.026(2) 0.020(2) 0.036(2) 0.0046(18) 0.0040(18) 0.0069(17)
P4 0.0294(8) 0.0350(10) 0.0327(9) -0.0104(7) 0.0025(7) 0.0096(7)
O41 0.022(2) 0.029(2) 0.024(2) -0.0055(18) 0.0057(16) 0.0118(18)
O42 0.038(3) 0.036(3) 0.086(4) -0.022(3) 0.001(3) 0.008(2)
O43 0.074(4) 0.068(4) 0.030(3) -0.009(3) 0.019(3) 0.037(3)
O44 0.053(3) 0.036(3) 0.044(3) -0.004(2) 0.004(2) 0.019(2)
P5 0.0389(10) 0.0740(15) 0.0215(8) 0.0159(9) 0.0119(7) 0.0247(10)
O51 0.029(2) 0.048(3) 0.0117(18) 0.0019(18) 0.0021(16) 0.016(2)
O52 0.046(3) 0.109(5) 0.037(3) 0.034(3) 0.022(2) 0.048(3)
O53 0.050(3) 0.078(4) 0.037(3) 0.025(3) 0.016(2) 0.007(3)
O54 0.061(3) 0.072(4) 0.012(2) 0.005(2) -0.001(2) 0.028(3)
P6 0.0270(8) 0.0411(10) 0.0214(7) 0.0129(7) 0.0030(6) 0.0102(7)
O61 0.021(2) 0.039(3) 0.023(2) 0.0148(19) 0.0024(16) 0.0110(18)
O62 0.035(3) 0.056(3) 0.036(3) 0.012(2) -0.011(2) 0.005(2)
O63 0.048(3) 0.054(3) 0.039(3) 0.028(2) 0.014(2) 0.020(2)
O64 0.042(3) 0.085(4) 0.030(2) 0.030(3) 0.016(2) 0.033(3)
OW1 0.122(6) 0.073(5) 0.086(5) 0.018(4) 0.059(5) 0.039(5)
OW2 0.156(10) 0.134(9) 0.136(8) 0.038(7) 0.012(7) 0.027(8)
OW3 0.181(11) 0.083(6) 0.146(9) -0.035(6) 0.031(8) 0.022(7)
OW4 0.133(10) 0.39(2) 0.105(8) -0.078(11) 0.057(7) -0.122(13)
OW5 0.105(14) 0.098(14) 0.27(3) 0.102(17) -0.075(16) -0.023(11)
OW6 0.066(4) 0.101(5) 0.054(3) 0.045(4) 0.012(3) 0.008(4)
OW7 0.066(4) 0.131(6) 0.072(4) 0.052(4) 0.027(3) 0.027(4)
OW8 0.037(3) 0.119(5) 0.033(3) 0.025(3) 0.005(2) 0.015(3)

loop_
_atom_type_symbol
_atom_type_description
_atom_type_scat_dispersion_real
_atom_type_scat_dispersion_imag
_atom_type_scat_source
C C 0.0181 0.0091 'International Tables Vol C Tables 4.2.6.8 and 6.1.1.4'
H H 0.0000 0.0000 'International Tables Vol C Tables 4.2.6.8 and 6.1.1.4'
N N 0.0311 0.0180 'International Tables Vol C Tables 4.2.6.8 and 6.1.1.4'
O O 0.0492 0.0322 'International Tables Vol C Tables 4.2.6.8 and 6.1.1.4'
P P 0.2955 0.4335 'International Tables Vol C Tables 4.2.6.8 and 6.1.1.4'
Cu Cu -1.9646 0.5888 'International Tables Vol C Tables 4.2.6.8 and 6.1.1.4'

loop_
_geom_angle_atom_site_label_1
_geom_angle_atom_site_label_2
_geom_angle_atom_site_label_3
_geom_angle
_geom_angle_site_symmetry_3
O13 Cu1 N2 161.18(18) .
O13 Cu1 N1 97.07(18) .
N2 Cu1 N1 79.8(2) .
O13 Cu1 N3 99.73(19) .
N2 Cu1 N3 79.6(2) .
N1 Cu1 N3 157.8(2) .
O13 Cu1 O24 100.19(16) 2_656
N2 Cu1 O24 98.61(17) 2_656
N1 Cu1 O24 101.87(17) 2_656
N3 Cu1 O24 89.41(17) 2_656
O14 Cu2 N5 156.7(2) .
O14 Cu2 N6 95.02(19) .
N5 Cu2 N6 80.2(2) .
O14 Cu2 N4 102.1(2) .
N5 Cu2 N4 79.9(2) .
N6 Cu2 N4 159.9(2) .
O14 Cu2 O32 98.46(17) 2_756
N5 Cu2 O32 104.43(19) 2_756
N6 Cu2 O32 91.28(17) 2_756
N4 Cu2 O32 96.52(18) 2_756
C1 N1 C5 119.1(5) .
C1 N1 Cu1 126.6(4) .
C5 N1 Cu1 114.3(4) .
N1 C1 C2 122.2(6) .
C1 C2 C3 119.1(7) .
C4 C3 C2 119.3(7) .
C3 C4 C5 118.6(7) .
N1 C5 C4 121.7(6) .
N1 C5 C6 114.3(5) .
C4 C5 C6 124.0(6) .
C10 N2 C6 123.4(5) .
C10 N2 Cu1 117.9(4) .
C6 N2 Cu1 118.7(4) .
N2 C6 C7 120.0(6) .
N2 C6 C5 112.9(5) .
C7 C6 C5 127.1(6) .
C8 C7 C6 118.4(7) .
C7 C8 C9 120.6(6) .
C8 C9 C10 119.0(6) .
N2 C10 C9 118.5(6) .
N2 C10 C11 113.5(5) .
C9 C10 C11 127.8(6) .
C11 N3 C15 120.1(5) .
C11 N3 Cu1 114.3(4) .
C15 N3 Cu1 125.3(4) .
N3 C11 C12 121.2(6) .
N3 C11 C10 113.8(5) .
C12 C11 C10 125.0(6) .
C11 C12 C13 118.7(7) .
C14 C13 C12 120.2(7) .
C13 C14 C15 119.9(7) .
N3 C15 C14 119.9(6) .
C16 N4 C20 117.8(6) .
C16 N4 Cu2 127.2(5) .
C20 N4 Cu2 114.4(5) .
N4 C16 C17 122.5(7) .
C18 C17 C16 119.0(7) .
C17 C18 C19 119.5(7) .
C18 C19 C20 119.3(7) .
N4 C20 C19 121.8(7) .
N4 C20 C21 112.6(6) .
C19 C20 C21 125.5(6) .
C21 N5 C25 122.8(5) .
C21 N5 Cu2 118.2(5) .
C25 N5 Cu2 118.3(4) .
N5 C21 C22 119.4(7) .
N5 C21 C20 113.9(6) .
C22 C21 C20 126.6(6) .
C23 C22 C21 118.9(7) .
C22 C23 C24 121.2(7) .
C25 C24 C23 117.0(7) .
N5 C25 C24 120.5(6) .
N5 C25 C26 112.8(5) .
C24 C25 C26 126.5(7) .
C30 N6 C26 119.0(5) .
C30 N6 Cu2 126.0(4) .
C26 N6 Cu2 113.7(4) .
N6 C26 C27 121.5(6) .
N6 C26 C25 113.2(6) .
C27 C26 C25 125.3(6) .
C26 C27 C28 119.2(6) .
C29 C28 C27 119.0(6) .
C28 C29 C30 119.2(6) .
N6 C30 C29 121.9(5) .
O11 C31 C36 106.3(4) .
O11 C31 C32 107.7(4) .
C36 C31 C32 109.7(5) .
O21 C32 C33 111.0(4) .
O21 C32 C31 107.7(4) .
C33 C32 C31 109.3(4) .
O31 C33 C32 109.1(4) .
O31 C33 C34 109.1(4) .
C32 C33 C34 109.3(4) .
O41 C34 C35 109.5(5) .
O41 C34 C33 107.6(4) .
C35 C34 C33 112.1(5) .
O51 C35 C34 109.3(5) .
O51 C35 C36 108.9(4) .
C34 C35 C36 110.4(5) .
O61 C36 C35 108.5(4) .
O61 C36 C31 109.3(5) .
C35 C36 C31 110.7(4) .
O13 P1 O14 116.7(2) .
O13 P1 O12 112.6(2) .
O14 P1 O12 107.1(3) .
O13 P1 O11 108.1(2) .
O14 P1 O11 106.7(2) .
O12 P1 O11 104.9(2) .
C31 O11 P1 123.8(3) .
P1 O13 Cu1 135.0(3) .
P1 O14 Cu2 144.0(3) .
O24 P2 O23 114.4(2) .
O24 P2 O22 114.3(2) .
O23 P2 O22 108.5(2) .
O24 P2 O21 111.0(2) .
O23 P2 O21 107.8(2) .
O22 P2 O21 99.7(2) .
C32 O21 P2 123.9(4) .
P2 O24 Cu1 140.3(2) 2_656
O32 P3 O34 115.7(2) .
O32 P3 O33 114.5(2) .
O34 P3 O33 104.7(2) .
O32 P3 O31 110.2(2) .
O34 P3 O31 106.5(2) .
O33 P3 O31 104.5(2) .
C33 O31 P3 122.5(3) .
P3 O32 Cu2 135.5(2) 2_756
O44 P4 O42 114.2(4) .
O44 P4 O43 110.1(3) .
O42 P4 O43 112.2(3) .
O44 P4 O41 108.4(2) .
O42 P4 O41 108.2(2) .
O43 P4 O41 103.2(3) .
C34 O41 P4 124.1(4) .
O53 P5 O52 115.3(3) .
O53 P5 O54 113.7(3) .
O52 P5 O54 107.3(3) .
O53 P5 O51 108.9(3) .
O52 P5 O51 110.1(3) .
O54 P5 O51 100.6(3) .
C35 O51 P5 120.8(4) .
O64 P6 O63 116.2(3) .
O64 P6 O62 110.5(3) .
O63 P6 O62 109.0(3) .
O64 P6 O61 110.8(2) .
O63 P6 O61 104.3(3) .
O62 P6 O61 105.3(2) .
C36 O61 P6 122.3(3) .

loop_
_geom_bond_atom_site_label_1
_geom_bond_atom_site_label_2
_geom_bond_distance
_geom_bond_site_symmetry_2
Cu1 O13 1.917(4) .
Cu1 N2 1.949(5) .
Cu1 N1 2.027(5) .
Cu1 N3 2.031(5) .
Cu1 O24 2.174(4) 2_656
Cu2 O14 1.906(4) .
Cu2 N5 1.934(5) .
Cu2 N6 2.030(5) .
Cu2 N4 2.034(6) .
Cu2 O32 2.144(4) 2_756
N1 C1 1.324(7) .
N1 C5 1.360(8) .
C1 C2 1.380(9) .
C2 C3 1.386(11) .
C3 C4 1.382(10) .
C4 C5 1.386(9) .
C5 C6 1.469(9) .
N2 C10 1.339(8) .
N2 C6 1.339(8) .
C6 C7 1.385(9) .
C7 C8 1.383(10) .
C8 C9 1.387(11) .
C9 C10 1.400(9) .
C10 C11 1.469(9) .
N3 C11 1.350(7) .
N3 C15 1.366(8) .
C11 C12 1.381(9) .
C12 C13 1.384(11) .
C13 C14 1.366(11) .
C14 C15 1.383(9) .
N4 C16 1.344(9) .
N4 C20 1.368(8) .
C16 C17 1.401(9) .
C17 C18 1.363(11) .
C18 C19 1.385(12) .
C19 C20 1.386(10) .
C20 C21 1.471(10) .
N5 C21 1.334(8) .
N5 C25 1.341(9) .
C21 C22 1.395(9) .
C22 C23 1.369(12) .
C23 C24 1.405(11) .
C24 C25 1.392(8) .
C25 C26 1.482(9) .
N6 C30 1.338(8) .
N6 C26 1.359(7) .
C26 C27 1.369(9) .
C27 C28 1.391(10) .
C28 C29 1.374(9) .
C29 C30 1.379(9) .
C31 O11 1.438(6) .
C31 C36 1.527(7) .
C31 C32 1.533(8) .
C32 O21 1.423(6) .
C32 C33 1.505(7) .
C33 O31 1.447(7) .
C33 C34 1.517(7) .
C34 O41 1.446(6) .
C34 C35 1.492(9) .
C35 O51 1.439(6) .
C35 C36 1.524(8) .
C36 O61 1.441(7) .
P1 O13 1.492(4) .
P1 O14 1.493(4) .
P1 O12 1.554(4) .
P1 O11 1.587(4) .
P2 O24 1.485(4) .
P2 O23 1.520(4) .
P2 O22 1.554(4) .
P2 O21 1.601(4) .
O24 Cu1 2.174(4) 2_656
P3 O32 1.480(4) .
P3 O34 1.537(4) .
P3 O33 1.543(4) .
P3 O31 1.587(4) .
O32 Cu2 2.144(4) 2_756
P4 O44 1.492(5) .
P4 O42 1.505(5) .
P4 O43 1.554(6) .
P4 O41 1.597(4) .
P5 O53 1.503(6) .
P5 O52 1.509(5) .
P5 O54 1.556(5) .
P5 O51 1.605(4) .
P6 O64 1.478(4) .
P6 O63 1.504(5) .
P6 O62 1.572(5) .
P6 O61 1.593(4) .
